data_7026319
loop_
_publ_author_name
'Li, Feng'
'Carvalho, S\'ilvia'
'Delgado, Rita'
'Drew, Michael G. B.'
'F\'elix, V\'itor'

_publ_section_title
;
 Dimetallic complexes of macrocycles with two rigid dibenzofuran units as
 receptors for detection of anionic substrates.
;
_journal_issue 40
_journal_name_full 'Dalton transactions (Cambridge, England : 2003)'
_journal_page_first 9579
_journal_page_last 9587
_journal_paper_doi 10.1039/c0dt00340a
_journal_volume 39
_journal_year 2010
_chemical_formula_sum 'C36 H43.25 Cl4 N6 Ni2 O3.75'
_chemical_formula_weight 879.24
_chemical_name_systematic
;
?
;
_space_group_IT_number 14
_symmetry_cell_setting monoclinic
_symmetry_space_group_name_Hall '-P 2yn'
_symmetry_space_group_name_H-M 'P 1 21/n 1'
_atom_sites_solution_hydrogens geom
_atom_sites_solution_primary direct
_atom_sites_solution_secondary difmap
_audit_creation_method SHELXL-97
_cell_angle_alpha 90.00
_cell_angle_beta 102.940(1)
_cell_angle_gamma 90.00
_cell_formula_units_Z 4
_cell_length_a 15.285(21)
_cell_length_b 14.773(20)
_cell_length_c 20.613(24)
_cell_measurement_temperature 293(2)
_cell_volume 4536(10)
_computing_cell_refinement XDS
_computing_data_collection XDS
_computing_data_reduction DIFABS
_computing_structure_refinement 'SHELXL-97 (Sheldrick, 1997)'
_computing_structure_solution 'SHELXS-97 (Sheldrick, 1990)'
_diffrn_ambient_temperature 293(2)
_diffrn_measured_fraction_theta_full 0.691
_diffrn_measured_fraction_theta_max 0.691
_diffrn_measurement_device_type 'Image plate'
_diffrn_radiation_monochromator graphite
_diffrn_radiation_source 'fine-focus sealed tube'
_diffrn_radiation_type MoK\a
_diffrn_radiation_wavelength 0.71073
_diffrn_reflns_av_R_equivalents 0.0794
_diffrn_reflns_av_sigmaI/netI 0.1503
_diffrn_reflns_limit_h_max 15
_diffrn_reflns_limit_h_min -15
_diffrn_reflns_limit_k_max 15
_diffrn_reflns_limit_k_min -15
_diffrn_reflns_limit_l_max 21
_diffrn_reflns_limit_l_min -21
_diffrn_reflns_number 9030
_diffrn_reflns_theta_full 22.07
_diffrn_reflns_theta_max 22.07
_diffrn_reflns_theta_min 3.02
_exptl_absorpt_coefficient_mu 1.105
_exptl_absorpt_correction_T_max 1.00
_exptl_absorpt_correction_T_min 0.90
_exptl_absorpt_correction_type empirical
_exptl_crystal_colour Green
_exptl_crystal_density_diffrn 1.287
_exptl_crystal_density_method 'not measured'
_exptl_crystal_description needle
_exptl_crystal_F_000 1821
_exptl_crystal_size_max 0.05
_exptl_crystal_size_mid 0.04
_exptl_crystal_size_min 0.04
_refine_diff_density_max 1.162
_refine_diff_density_min -0.448
_refine_diff_density_rms 0.119
_refine_ls_extinction_coef 0.0001(5)
_refine_ls_extinction_expression Fc^*^=kFc[1+0.001xFc^2^\l^3^/sin(2\q)]^-1/4^
_refine_ls_extinction_method SHELXL
_refine_ls_goodness_of_fit_ref 1.181
_refine_ls_hydrogen_treatment mixed
_refine_ls_matrix_type full
_refine_ls_number_parameters 479
_refine_ls_number_reflns 4065
_refine_ls_number_restraints 18
_refine_ls_restrained_S_all 1.178
_refine_ls_R_factor_all 0.1880
_refine_ls_R_factor_gt 0.1380
_refine_ls_shift/su_max 0.000
_refine_ls_shift/su_mean 0.000
_refine_ls_structure_factor_coef Fsqd
_refine_ls_weighting_details 'w=1/[\s^2^(Fo^2^)+(0.1113P)^2^+69.2196P] where P=(Fo^2^+2Fc^2^)/3'
_refine_ls_weighting_scheme calc
_refine_ls_wR_factor_gt 0.3103
_refine_ls_wR_factor_ref 0.3331
_reflns_number_gt 2643
_reflns_number_total 4065
_reflns_threshold_expression >2sigma(I)
_cod_data_source_file c0dt00340a.txt
_cod_data_source_block compound_ni
_cod_depositor_comments
;
The following automatic conversions were performed:

'_symmetry_cell_setting' value 'Monoclinic' changed to 'monoclinic'
according to /home/saulius/struct/CIF-dictionaries/cif_core.dic
dictionary named 'cif_core.dic' version 2.4.2 from
2011-04-26.

'_exptl_absorpt_correction_type' value 'Empirical'
changed to 'empirical' according to
/home/saulius/struct/CIF-dictionaries/cif_core.dic dictionary named
'cif_core.dic' version 2.4.2 from 2011-04-26.

Automatic conversion script
Id: cif_fix_values 1891 2012-01-12 08:04:46Z andrius 

The following automatic conversions were performed:

'_refine_ls_weighting_scheme' value 'calc
w=1/[\s^2^(Fo^2^)+(0.1113P)^2^+69.2196P] where P=(Fo^2^+2Fc^2^)/3'
was changed to 'calc'. New tag '_refine_ls_weighting_details' was
created. The value of the new tag was set to
'w=1/[\s^2^(Fo^2^)+(0.1113P)^2^+69.2196P] where P=(Fo^2^+2Fc^2^)/3'.

Automatic conversion script
Id: cif_fix_values 3143 2015-03-26 13:38:13Z robertas 
;
_cod_original_cell_volume 4536(5)
_cod_original_sg_symbol_H-M P21/n
_cod_database_code 7026319

loop_
_symmetry_equiv_pos_as_xyz
'x, y, z'
'-x+1/2, y+1/2, -z+1/2'
'-x, -y, -z'
'x-1/2, -y-1/2, z-1/2'

loop_
_atom_site_label
_atom_site_type_symbol
_atom_site_fract_x
_atom_site_fract_y
_atom_site_fract_z
_atom_site_U_iso_or_equiv
_atom_site_adp_type
_atom_site_occupancy
_atom_site_calc_flag
_atom_site_refinement_flags
Ni1 Ni 0.78454(18) 0.12351(19) 0.18539(14) 0.0484(9) Uani 1 d .
Ni2 Ni 1.01577(19) -0.1151(2) 0.19181(14) 0.0514(10) Uani 1 d .
Cl1 Cl 0.6452(4) 0.1970(4) 0.1897(3) 0.0605(18) Uani 1 d .
Cl2 Cl 0.7429(4) -0.0153(4) 0.2284(3) 0.070(2) Uani 1 d .
Cl3 Cl 0.9448(4) 0.0462(4) 0.1718(3) 0.0551(17) Uani 1 d .
Cl4 Cl 1.0716(5) -0.2667(5) 0.2131(4) 0.081(2) Uani 1 d .
N1 N 0.8257(14) 0.2456(13) 0.1491(10) 0.070(6) Uani 1 d .
H1 H 0.7831 0.2891 0.1477 0.083 Uiso 1 calc R
C2 C 0.9106(13) 0.2714(14) 0.1978(10) 0.038(6) Uani 1 d .
H2A H 0.9582 0.2287 0.1960 0.046 Uiso 1 calc R
H2B H 0.9299 0.3315 0.1883 0.046 Uiso 1 calc R
C3 C 0.8885(16) 0.2690(15) 0.2617(13) 0.067(8) Uani 1 d .
H3A H 0.8402 0.3114 0.2622 0.081 Uiso 1 calc R
H3B H 0.9403 0.2877 0.2955 0.081 Uiso 1 calc R
N4 N 0.8602(11) 0.1760(11) 0.2779(8) 0.043(5) Uani 1 d .
H4 H 0.9120 0.1434 0.2857 0.052 Uiso 1 calc R
C5 C 0.8253(14) 0.1620(15) 0.3375(11) 0.049(6) Uani 1 d .
H5A H 0.8084 0.0990 0.3397 0.059 Uiso 1 calc R
H5B H 0.7717 0.1984 0.3343 0.059 Uiso 1 calc R
C6 C 0.8982(15) 0.1886(16) 0.4065(11) 0.050(6) Uani 1 d .
C7 C 0.8861(17) 0.2556(19) 0.4485(12) 0.069(8) Uani 1 d .
H7 H 0.8357 0.2927 0.4389 0.083 Uiso 1 calc R
C8 C 0.9560(17) 0.2672(15) 0.5100(11) 0.050(6) Uani 1 d .
H8 H 0.9504 0.3138 0.5391 0.061 Uiso 1 calc R
C9 C 1.0219(16) 0.2167(17) 0.5239(12) 0.065(8) Uani 1 d .
H9 H 1.0678 0.2315 0.5601 0.078 Uiso 1 calc R
C10 C 1.0311(15) 0.1382(16) 0.4878(13) 0.066(8) Uani 1 d .
C11 C 0.9708(13) 0.1237(17) 0.4250(11) 0.049(6) Uani 1 d .
O12 O 0.9912(11) 0.0518(11) 0.3936(8) 0.063(5) Uani 1 d .
C13 C 1.0739(14) 0.0117(17) 0.4300(12) 0.058(7) Uani 1 d .
C14 C 1.0944(11) 0.0656(12) 0.4888(9) 0.025(5) Uani 1 d U
C15 C 1.1787(15) 0.0378(17) 0.5373(12) 0.064(7) Uani 1 d .
H15 H 1.2023 0.0681 0.5769 0.077 Uiso 1 calc R
C16 C 1.2156(15) -0.0354(16) 0.5171(12) 0.056(7) Uani 1 d .
H16 H 1.2674 -0.0566 0.5459 0.067 Uiso 1 calc R
C17 C 1.1882(15) -0.0831(16) 0.4604(12) 0.060(7) Uani 1 d .
H17 H 1.2254 -0.1304 0.4538 0.072 Uiso 1 calc R
C18 C 1.1111(13) -0.0704(14) 0.4105(10) 0.034(5) Uani 1 d .
C19 C 1.0784(14) -0.1097(16) 0.3434(11) 0.052(7) Uani 1 d .
H19A H 1.1111 -0.1659 0.3432 0.062 Uiso 1 calc R
H19B H 1.0163 -0.1265 0.3408 0.062 Uiso 1 calc R
N20 N 1.0794(13) -0.0678(13) 0.2841(10) 0.062(6) Uani 1 d .
H20 H 1.0541 -0.0127 0.2872 0.074 Uiso 1 calc R
C21 C 1.1742(14) -0.0470(16) 0.2819(11) 0.056(7) Uani 1 d .
H21A H 1.1993 -0.0046 0.3171 0.067 Uiso 1 calc R
H21B H 1.2097 -0.1020 0.2892 0.067 Uiso 1 calc R
C22 C 1.1777(14) -0.0083(17) 0.2179(11) 0.058(7) Uani 1 d .
H22A H 1.2396 0.0008 0.2151 0.069 Uiso 1 calc R
H22B H 1.1474 0.0499 0.2123 0.069 Uiso 1 calc R
N23 N 1.1303(10) -0.0754(11) 0.1628(8) 0.046(5) Uani 1 d .
H23 H 1.1662 -0.1250 0.1653 0.055 Uiso 1 calc R
C24 C 1.1094(10) -0.0453(11) 0.0929(7) 0.011(4) Uani 1 d U
H24A H 1.1638 -0.0390 0.0765 0.014 Uiso 1 calc R
H24B H 1.0782 0.0123 0.0882 0.014 Uiso 1 calc R
C25 C 1.0473(15) -0.1224(16) 0.0538(11) 0.063(7) Uani 1 d .
H25A H 1.0257 -0.1053 0.0076 0.075 Uiso 1 calc R
H25B H 1.0808 -0.1785 0.0554 0.075 Uiso 1 calc R
N26 N 0.9733(12) -0.1343(13) 0.0851(9) 0.054(5) Uani 1 d .
H26 H 0.9344 -0.0883 0.0700 0.065 Uiso 1 calc R
C27 C 0.9217(11) -0.2199(12) 0.0651(9) 0.024(5) Uani 1 d .
H27A H 0.9621 -0.2714 0.0740 0.029 Uiso 1 calc R
H27B H 0.8764 -0.2272 0.0909 0.029 Uiso 1 calc R
C28 C 0.8789(16) -0.2168(17) -0.0058(14) 0.063(7) Uani 1 d .
C29 C 0.8944(14) -0.2611(17) -0.0566(12) 0.059(7) Uani 1 d .
H29 H 0.9456 -0.2970 -0.0457 0.070 Uiso 1 calc R
C30 C 0.8508(14) -0.2671(14) -0.1254(12) 0.051(6) Uani 1 d .
H30 H 0.8700 -0.3087 -0.1530 0.061 Uiso 1 calc R
C31 C 0.7739(17) -0.2055(17) -0.1522(12) 0.065(7) Uani 1 d .
H31 H 0.7453 -0.2007 -0.1969 0.078 Uiso 1 calc R
C32 C 0.7506(17) -0.1557(18) -0.1003(15) 0.070(8) Uani 1 d .
C33 C 0.6833(15) -0.0901(17) -0.1039(12) 0.053(7) Uani 1 d .
C34 C 0.609(2) -0.0589(19) -0.1484(16) 0.093(10) Uani 1 d .
H34 H 0.5955 -0.0824 -0.1913 0.111 Uiso 1 calc R
C35 C 0.5567(17) 0.0020(19) -0.1325(13) 0.073(8) Uani 1 d .
H35 H 0.5072 0.0215 -0.1643 0.088 Uiso 1 calc R
C36 C 0.5722(16) 0.0377(16) -0.0716(14) 0.070(8) Uani 1 d .
H36 H 0.5330 0.0834 -0.0655 0.084 Uiso 1 calc R
C37 C 0.6417(15) 0.0151(16) -0.0136(11) 0.051(6) Uani 1 d .
C38 C 0.6923(15) -0.0535(18) -0.0369(14) 0.072(9) Uani 1 d .
O39 O 0.7669(9) -0.0959(10) 0.0072(7) 0.048(4) Uani 1 d .
C40 C 0.7969(14) -0.1559(14) -0.0366(12) 0.046(6) Uani 1 d .
C41 C 0.6649(12) 0.0402(13) 0.0600(9) 0.032(5) Uani 1 d U
H41A H 0.6152 0.0741 0.0699 0.039 Uiso 1 calc R
H41B H 0.6711 -0.0151 0.0860 0.039 Uiso 1 calc R
N42 N 0.7444(10) 0.0920(11) 0.0807(8) 0.039(4) Uani 1 d .
H42 H 0.7887 0.0551 0.0731 0.047 Uiso 1 calc R
C43 C 0.7547(14) 0.1691(15) 0.0478(11) 0.052(6) Uani 1 d .
H43A H 0.7019 0.2064 0.0455 0.062 Uiso 1 calc R
H43B H 0.7572 0.1534 0.0026 0.062 Uiso 1 calc R
C44 C 0.8412(14) 0.2282(14) 0.0792(12) 0.059(7) Uani 1 d .
H44A H 0.8962 0.1948 0.0808 0.070 Uiso 1 calc R
H44B H 0.8425 0.2842 0.0549 0.070 Uiso 1 calc R
O100 O 0.8932(10) -0.1501(10) 0.2145(8) 0.066(5) Uani 1 d .
O201 O 0.9126(17) -0.4301(17) 0.1874(12) 0.043(7) Uani 0.50 d P
O202 O 0.976(5) -0.514(5) 0.085(4) 0.10(2) Uani 0.25 d P

loop_
_atom_site_aniso_label
_atom_site_aniso_U_11
_atom_site_aniso_U_22
_atom_site_aniso_U_33
_atom_site_aniso_U_23
_atom_site_aniso_U_13
_atom_site_aniso_U_12
Ni1 0.0453(19) 0.040(2) 0.057(2) 0.0031(14) 0.0045(13) 0.0004(15)
Ni2 0.048(2) 0.045(2) 0.057(2) 0.0025(14) 0.0017(14) -0.0017(16)
Cl1 0.051(4) 0.061(4) 0.066(5) -0.002(3) 0.003(3) 0.004(3)
Cl2 0.074(5) 0.047(4) 0.089(5) 0.000(3) 0.017(4) 0.000(3)
Cl3 0.051(4) 0.051(4) 0.057(4) 0.000(3) -0.002(3) 0.001(3)
Cl4 0.076(5) 0.069(5) 0.090(6) 0.011(4) 0.001(4) 0.000(4)
N1 0.099(18) 0.055(14) 0.059(17) 0.005(11) 0.026(13) 0.019(13)
C2 0.039(15) 0.050(15) 0.026(15) 0.016(10) 0.010(10) -0.012(11)
C3 0.065(19) 0.038(17) 0.09(2) -0.009(13) 0.000(14) -0.037(14)
N4 0.039(11) 0.050(13) 0.034(12) -0.030(9) -0.005(8) 0.003(9)
C5 0.045(15) 0.046(15) 0.055(18) -0.032(11) 0.010(11) 0.003(12)
C6 0.067(17) 0.049(17) 0.036(17) 0.001(12) 0.011(12) 0.005(14)
C7 0.072(19) 0.07(2) 0.06(2) 0.008(15) 0.004(14) 0.004(16)
C8 0.075(19) 0.039(16) 0.039(17) -0.010(11) 0.017(13) -0.002(14)
C9 0.054(18) 0.05(2) 0.07(2) -0.003(14) -0.020(13) 0.009(15)
C10 0.055(17) 0.035(18) 0.10(2) 0.004(14) -0.004(14) 0.004(13)
C11 0.030(13) 0.067(19) 0.041(16) 0.022(13) -0.008(10) -0.010(14)
O12 0.083(13) 0.049(12) 0.056(12) -0.008(8) 0.013(9) 0.019(10)
C13 0.031(15) 0.069(19) 0.068(19) -0.013(13) 0.001(12) 0.000(13)
C14 0.025(5) 0.025(5) 0.025(5) 0.0002(11) 0.0054(14) -0.0001(11)
C15 0.052(16) 0.064(19) 0.060(18) 0.001(13) -0.022(12) -0.015(14)
C16 0.056(17) 0.035(17) 0.08(2) 0.013(13) 0.017(13) 0.030(13)
C17 0.051(16) 0.060(18) 0.07(2) -0.037(14) 0.005(13) -0.010(13)
C18 0.032(13) 0.045(15) 0.030(16) 0.012(10) 0.021(10) 0.005(11)
C19 0.044(15) 0.08(2) 0.039(18) -0.011(14) 0.027(11) 0.020(13)
N20 0.073(16) 0.058(15) 0.054(16) -0.011(11) 0.015(10) 0.005(12)
C21 0.035(16) 0.08(2) 0.053(19) 0.012(13) 0.003(11) -0.016(13)
C22 0.031(14) 0.073(19) 0.061(19) -0.017(14) -0.006(11) -0.009(12)
N23 0.034(11) 0.027(11) 0.069(14) 0.016(9) -0.005(9) 0.023(9)
C24 0.011(4) 0.011(4) 0.011(4) 0.0000(10) 0.0025(13) 0.0001(11)
C25 0.055(17) 0.068(19) 0.058(18) 0.001(13) -0.004(12) 0.023(14)
N26 0.053(14) 0.060(15) 0.058(14) 0.014(10) 0.029(10) 0.009(11)
C27 0.021(11) 0.018(12) 0.031(14) 0.002(8) -0.001(8) 0.006(9)
C28 0.060(18) 0.066(19) 0.06(2) -0.028(15) 0.004(13) -0.001(14)
C29 0.045(15) 0.074(19) 0.037(17) 0.007(14) -0.033(12) -0.021(13)
C30 0.056(16) 0.024(14) 0.07(2) -0.001(11) 0.017(13) 0.018(12)
C31 0.08(2) 0.059(18) 0.048(18) -0.006(13) 0.008(13) -0.003(15)
C32 0.047(18) 0.06(2) 0.10(3) -0.031(16) 0.017(16) -0.006(15)
C33 0.036(15) 0.065(19) 0.045(18) -0.007(13) -0.017(11) -0.007(14)
C34 0.14(3) 0.05(2) 0.09(3) 0.019(15) 0.04(2) 0.02(2)
C35 0.059(18) 0.07(2) 0.07(2) -0.012(16) -0.025(14) -0.001(16)
C36 0.062(18) 0.048(18) 0.08(2) -0.024(15) -0.015(15) -0.001(13)
C37 0.035(15) 0.055(17) 0.066(19) -0.021(12) 0.014(11) 0.009(13)
C38 0.032(16) 0.07(2) 0.10(2) 0.023(16) -0.025(14) -0.028(14)
O39 0.050(10) 0.053(11) 0.039(10) -0.009(7) 0.008(7) 0.009(8)
C40 0.041(15) 0.033(15) 0.061(19) 0.003(12) 0.004(13) -0.014(12)
C41 0.032(5) 0.032(5) 0.032(5) -0.0003(11) 0.0073(15) 0.0001(11)
N42 0.018(10) 0.024(11) 0.080(15) 0.013(9) 0.020(8) 0.003(8)
C43 0.050(15) 0.048(17) 0.051(17) -0.005(12) -0.003(11) -0.005(12)
C44 0.052(16) 0.015(14) 0.10(2) 0.012(11) -0.005(13) -0.004(11)
O100 0.069(11) 0.035(10) 0.096(14) 0.011(8) 0.019(9) 0.018(8)
O201 0.049(18) 0.039(18) 0.040(19) -0.009(13) 0.010(13) 0.009(14)
O202 0.12(6) 0.05(5) 0.11(7) 0.03(4) 0.02(5) 0.01(4)

loop_
_atom_type_symbol
_atom_type_description
_atom_type_scat_dispersion_real
_atom_type_scat_dispersion_imag
_atom_type_scat_source
C C 0.0033 0.0016 'International Tables Vol C Tables 4.2.6.8 and 6.1.1.4'
H H 0.0000 0.0000 'International Tables Vol C Tables 4.2.6.8 and 6.1.1.4'
N N 0.0061 0.0033 'International Tables Vol C Tables 4.2.6.8 and 6.1.1.4'
O O 0.0106 0.0060 'International Tables Vol C Tables 4.2.6.8 and 6.1.1.4'
Ni Ni 0.3393 1.1124 'International Tables Vol C Tables 4.2.6.8 and 6.1.1.4'
Cl Cl 0.1484 0.1585 'International Tables Vol C Tables 4.2.6.8 and 6.1.1.4'

loop_
_geom_angle_atom_site_label_1
_geom_angle_atom_site_label_2
_geom_angle_atom_site_label_3
_geom_angle
N1 Ni1 N4 82.0(8)
N1 Ni1 N42 82.5(7)
N4 Ni1 N42 160.8(6)
N1 Ni1 Cl2 178.1(6)
N4 Ni1 Cl2 96.7(5)
N42 Ni1 Cl2 98.5(5)
N1 Ni1 Cl1 87.9(6)
N4 Ni1 Cl1 96.3(5)
N42 Ni1 Cl1 94.5(4)
Cl2 Ni1 Cl1 93.6(2)
N20 Ni2 N23 85.1(7)
N20 Ni2 O100 98.0(7)
N23 Ni2 O100 175.3(6)
N20 Ni2 N26 162.9(8)
N23 Ni2 N26 79.8(6)
O100 Ni2 N26 96.6(7)
N20 Ni2 Cl4 94.2(6)
N23 Ni2 Cl4 91.7(5)
O100 Ni2 Cl4 91.6(4)
N26 Ni2 Cl4 94.4(5)
N20 Ni2 Cl3 86.0(6)
N23 Ni2 Cl3 92.5(5)
O100 Ni2 Cl3 84.3(4)
N26 Ni2 Cl3 86.5(5)
Cl4 Ni2 Cl3 175.8(3)
C2 N1 C44 112.2(18)
C2 N1 Ni1 105.2(13)
C44 N1 Ni1 108.2(13)
C3 C2 N1 105.2(18)
C2 C3 N4 111.5(18)
C5 N4 C3 119.6(16)
C5 N4 Ni1 118.2(13)
C3 N4 Ni1 105.0(13)
N4 C5 C6 112.9(17)
C7 C6 C11 121(2)
C7 C6 C5 124(2)
C11 C6 C5 113.5(19)
C6 C7 C8 117(2)
C9 C8 C7 122(2)
C8 C9 C10 123(2)
C9 C10 C11 119(2)
C9 C10 C14 139(2)
C11 C10 C14 101(2)
O12 C11 C10 113.0(19)
O12 C11 C6 131(2)
C10 C11 C6 116(2)
C11 O12 C13 110.5(17)
C14 C13 C18 133(2)
C14 C13 O12 102.4(18)
C18 C13 O12 123.8(19)
C13 C14 C10 112.6(19)
C13 C14 C15 114(2)
C10 C14 C15 133(2)
C16 C15 C14 112(2)
C15 C16 C17 129(2)
C16 C17 C18 128(2)
C17 C18 C13 103(2)
C17 C18 C19 134(2)
C13 C18 C19 121.4(18)
N20 C19 C18 126(2)
C19 N20 C21 109.0(18)
C19 N20 Ni2 125.0(17)
C21 N20 Ni2 107.7(14)
C22 C21 N20 110.1(18)
C21 C22 N23 108(2)
C24 N23 C22 119.0(16)
C24 N23 Ni2 111.0(10)
C22 N23 Ni2 104.8(12)
N23 C24 C25 104.8(14)
N26 C25 C24 107.6(18)
C25 N26 C27 113.5(17)
C25 N26 Ni2 110.7(13)
C27 N26 Ni2 114.1(11)
C28 C27 N26 109.8(16)
C29 C28 C27 132(2)
C29 C28 C40 104(2)
C27 C28 C40 124(2)
C28 C29 C30 135(3)
C29 C30 C31 119(2)
C32 C31 C30 110(2)
C40 C32 C33 106(2)
C40 C32 C31 125(3)
C33 C32 C31 129(3)
C34 C33 C32 139(3)
C34 C33 C38 113(3)
C32 C33 C38 107(2)
C35 C34 C33 122(3)
C34 C35 C36 122(3)
C35 C36 C37 129(3)
C38 C37 C36 104(2)
C38 C37 C41 119(2)
C36 C37 C41 137(2)
C37 C38 O39 121(2)
C37 C38 C33 130(2)
O39 C38 C33 109(2)
C40 O39 C38 101.2(19)
C32 C40 O39 117(2)
C32 C40 C28 127(2)
O39 C40 C28 117(2)
N42 C41 C37 115.1(16)
C43 N42 C41 119.5(16)
C43 N42 Ni1 106.3(13)
C41 N42 Ni1 116.7(11)
N42 C43 C44 115.9(18)
N1 C44 C43 100.6(18)

loop_
_geom_bond_atom_site_label_1
_geom_bond_atom_site_label_2
_geom_bond_distance
Ni1 N1 2.10(2)
Ni1 N4 2.141(15)
Ni1 N42 2.158(17)
Ni1 Cl2 2.377(7)
Ni1 Cl1 2.410(6)
Ni2 N20 2.055(19)
Ni2 N23 2.059(16)
Ni2 O100 2.095(16)
Ni2 N26 2.168(18)
Ni2 Cl4 2.402(8)
Ni2 Cl3 2.613(6)
N1 C2 1.50(3)
N1 C44 1.53(3)
C2 C3 1.43(3)
C3 N4 1.50(3)
N4 C5 1.46(2)
C5 C6 1.65(3)
C6 C7 1.35(3)
C6 C11 1.45(3)
C7 C8 1.47(3)
C8 C9 1.23(3)
C9 C10 1.40(3)
C10 C11 1.43(3)
C10 C14 1.44(3)
C11 O12 1.32(3)
O12 C13 1.44(3)
C13 C14 1.42(3)
C13 C18 1.44(3)
C14 C15 1.50(3)
C15 C16 1.33(3)
C16 C17 1.35(3)
C17 C18 1.39(3)
C18 C19 1.48(3)
C19 N20 1.37(3)
N20 C21 1.49(2)
C21 C22 1.45(3)
C22 N23 1.56(3)
N23 C24 1.47(2)
C24 C25 1.58(3)
C25 N26 1.43(2)
N26 C27 1.50(2)
C27 C28 1.46(3)
C28 C29 1.30(3)
C28 C40 1.56(3)
C29 C30 1.43(3)
C30 C31 1.49(3)
C31 C32 1.41(3)
C32 C40 1.34(3)
C32 C33 1.40(3)
C33 C34 1.37(3)
C33 C38 1.46(3)
C34 C35 1.29(3)
C35 C36 1.33(3)
C36 C37 1.45(3)
C37 C38 1.42(3)
C37 C41 1.52(3)
C38 O39 1.43(2)
O39 C40 1.41(3)
C41 N42 1.42(2)
N42 C43 1.35(2)
C43 C44 1.60(3)
